data_7216243
loop_
_publ_author_name
'Wang, Jian-Rong'
'Ye, Chanjuan'
'Mei, Xuefeng'

_publ_section_title
;
 Structural and physicochemical aspects of hydrochlorothiazide co-crystals
;
_journal_issue 30
_journal_name_full CrystEngComm
_journal_page_first 6996
_journal_paper_doi 10.1039/C4CE00666F
_journal_volume 16
_journal_year 2014
_chemical_formula_sum 'C19 H20 Cl N5 O4 S2'
_chemical_formula_weight 481.99
_chemical_name_common 'COCRYSTAL 6'
_chemical_name_systematic
;
 ?
;
_space_group_IT_number 14
_symmetry_cell_setting monoclinic
_symmetry_space_group_name_Hall '-P 2ybc'
_symmetry_space_group_name_H-M 'P 1 21/c 1'
_atom_sites_solution_hydrogens geom
_atom_sites_solution_primary direct
_atom_sites_solution_secondary difmap
_audit_creation_method SHELXL-97
_cell_angle_alpha 90.00
_cell_angle_beta 95.786(8)
_cell_angle_gamma 90.00
_cell_formula_units_Z 4
_cell_length_a 10.676(2)
_cell_length_b 23.734(5)
_cell_length_c 8.5560(16)
_cell_measurement_reflns_used 6169
_cell_measurement_temperature 293(2)
_cell_measurement_theta_max 54.87
_cell_measurement_theta_min 4.50
_cell_volume 2156.9(7)
_computing_cell_refinement 'Bruker SAINT'
_computing_data_collection 'Bruker APEX2'
_computing_data_reduction 'Bruker SAINT'
_computing_molecular_graphics 'Bruker SHELXTL'
_computing_publication_material 'Bruker SHELXTL'
_computing_structure_refinement 'SHELXL-97 (Sheldrick, 2008)'
_computing_structure_solution 'SHELXS-97 (Sheldrick, 2008)'
_diffrn_ambient_temperature 293(2)
_diffrn_measured_fraction_theta_full 0.981
_diffrn_measured_fraction_theta_max 0.981
_diffrn_measurement_device_type 'Bruker APEX-II CCD'
_diffrn_measurement_method 'phi and omega scans'
_diffrn_radiation_monochromator graphite
_diffrn_radiation_source 'fine-focus sealed tube'
_diffrn_radiation_type MoK\a
_diffrn_radiation_wavelength 0.71073
_diffrn_reflns_av_R_equivalents 0.0853
_diffrn_reflns_av_sigmaI/netI 0.1734
_diffrn_reflns_limit_h_max 12
_diffrn_reflns_limit_h_min -12
_diffrn_reflns_limit_k_max 16
_diffrn_reflns_limit_k_min -27
_diffrn_reflns_limit_l_max 10
_diffrn_reflns_limit_l_min -9
_diffrn_reflns_number 11378
_diffrn_reflns_theta_full 25.00
_diffrn_reflns_theta_max 25.00
_diffrn_reflns_theta_min 1.72
_exptl_absorpt_coefficient_mu 0.408
_exptl_absorpt_correction_T_max 0.9893
_exptl_absorpt_correction_T_min 0.9684
_exptl_absorpt_correction_type multi-scan
_exptl_absorpt_process_details sadabs
_exptl_crystal_colour colorless
_exptl_crystal_density_diffrn 1.478
_exptl_crystal_density_method 'not measured'
_exptl_crystal_description block
_exptl_crystal_F_000 992
_exptl_crystal_size_max 0.15
_exptl_crystal_size_mid 0.10
_exptl_crystal_size_min 0.10
_refine_diff_density_max 0.261
_refine_diff_density_min -0.369
_refine_diff_density_rms 0.062
_refine_ls_abs_structure_details 'Flack H D (1983), Acta Cryst. A39, 876-881'
_refine_ls_abs_structure_Flack 0.07(17)
_refine_ls_extinction_coef 0.0039(15)
_refine_ls_extinction_expression Fc^*^=kFc[1+0.001xFc^2^\l^3^/sin(2\q)]^-1/4^
_refine_ls_extinction_method none
_refine_ls_goodness_of_fit_ref 1.017
_refine_ls_hydrogen_treatment mixed
_refine_ls_matrix_type full
_refine_ls_number_parameters 288
_refine_ls_number_reflns 3720
_refine_ls_number_restraints 3
_refine_ls_restrained_S_all 1.017
_refine_ls_R_factor_all 0.1882
_refine_ls_R_factor_gt 0.0673
_refine_ls_shift/su_max 0.000
_refine_ls_shift/su_mean 0.000
_refine_ls_structure_factor_coef Fsqd
_refine_ls_weighting_details 'calc w=1/[\s^2^(Fo^2^)+(0.0313P)^2^+0.0000P] where P=(Fo^2^+2Fc^2^)/3'
_refine_ls_weighting_scheme calc
_refine_ls_wR_factor_gt 0.0858
_refine_ls_wR_factor_ref 0.1114
_reflns_number_gt 1689
_reflns_number_total 3720
_reflns_threshold_expression >2sigma(I)
_cod_data_source_file c4ce00666f2.cif
_cod_data_source_block C:\Users\JRWang\Desktop\6.CIF
_cod_depositor_comments 'Adding full bibliography for 7216241--7216244.cif.'
_cod_original_sg_symbol_H-M P21/c
_cod_database_code 7216243

loop_
_symmetry_equiv_pos_as_xyz
'x, y, z'
'-x, y+1/2, -z+1/2'
'-x, -y, -z'
'x, -y-1/2, z-1/2'

loop_
_atom_site_label
_atom_site_type_symbol
_atom_site_fract_x
_atom_site_fract_y
_atom_site_fract_z
_atom_site_U_iso_or_equiv
_atom_site_adp_type
_atom_site_occupancy
_atom_site_symmetry_multiplicity
_atom_site_calc_flag
_atom_site_refinement_flags
Cl1 Cl 0.40786(11) 0.31001(6) 0.20119(13) 0.0495(4) Uani 1 1 d .
S1 S -0.00374(12) 0.13784(6) 0.35336(16) 0.0424(4) Uani 1 1 d .
S2 S 0.48883(11) 0.18162(6) 0.30468(14) 0.0412(4) Uani 1 1 d U
O1 O 0.0229(3) 0.08395(14) 0.2906(4) 0.0528(10) Uani 1 1 d .
O2 O -0.0198(3) 0.14172(14) 0.5174(4) 0.0517(10) Uani 1 1 d .
O3 O 0.5708(3) 0.22172(15) 0.3895(3) 0.0495(9) Uani 1 1 d U
O4 O 0.4863(3) 0.12508(14) 0.3614(4) 0.0520(9) Uani 1 1 d U
N1 N -0.1273(3) 0.16255(17) 0.2542(4) 0.0421(11) Uani 1 1 d .
H1 H -0.1426 0.1492 0.1422 0.051 Uiso 1 1 d R
N2 N -0.0452(4) 0.25611(17) 0.2334(5) 0.0508(12) Uani 1 1 d .
H2 H -0.0625 0.2901 0.2063 0.061 Uiso 1 1 d R
N3 N 0.5266(5) 0.1788(3) 0.1281(6) 0.0484(14) Uani 1 1 d .
C1 C -0.1483(4) 0.2223(2) 0.2793(6) 0.0521(16) Uani 1 1 d .
H1A H -0.2258 0.2338 0.2187 0.063 Uiso 1 1 calc R
H1B H -0.1577 0.2289 0.3894 0.063 Uiso 1 1 calc R
C2 C 0.0773(4) 0.2401(2) 0.2587(5) 0.0344(13) Uani 1 1 d .
C3 C 0.1127(4) 0.1858(2) 0.3128(5) 0.0327(12) Uani 1 1 d .
C4 C 0.2377(4) 0.1694(2) 0.3264(5) 0.0351(13) Uani 1 1 d .
H8 H 0.2588 0.1328 0.3574 0.042 Uiso 1 1 calc R
C5 C 0.3320(4) 0.2066(2) 0.2944(5) 0.0332(13) Uani 1 1 d .
C6 C 0.2961(4) 0.2604(2) 0.2456(5) 0.0337(13) Uani 1 1 d .
C7 C 0.1729(4) 0.2771(2) 0.2268(5) 0.0376(13) Uani 1 1 d .
H6 H 0.1528 0.3134 0.1923 0.045 Uiso 1 1 calc R
N4 N 0.6435(6) -0.0908(2) 0.0282(5) 0.0716(16) Uani 1 1 d .
N5 N 0.8170(4) 0.1175(2) 0.9481(5) 0.0567(13) Uani 1 1 d .
C8 C 0.7635(7) -0.0896(3) 0.0877(7) 0.0731(19) Uani 1 1 d .
H13 H 0.8210 -0.1121 0.0417 0.088 Uiso 1 1 calc R
C9 C 0.8066(6) -0.0565(3) 0.2151(7) 0.0674(19) Uani 1 1 d .
H12 H 0.8907 -0.0584 0.2555 0.081 Uiso 1 1 calc R
C10 C 0.7273(6) -0.0212(3) 0.2814(6) 0.0583(17) Uani 1 1 d .
C11 C 0.6033(6) -0.0217(3) 0.2178(6) 0.0707(19) Uani 1 1 d .
H15 H 0.5448 0.0018 0.2582 0.085 Uiso 1 1 calc R
C12 C 0.5666(6) -0.0574(3) 0.0936(8) 0.074(2) Uani 1 1 d .
H14 H 0.4822 -0.0576 0.0543 0.089 Uiso 1 1 calc R
C13 C 0.7375(5) 0.1368(2) 0.8310(7) 0.0517(15) Uani 1 1 d .
H9 H 0.7071 0.1734 0.8382 0.062 Uiso 1 1 calc R
C14 C 0.6975(5) 0.1058(3) 0.6995(6) 0.0592(17) Uani 1 1 d .
H10 H 0.6430 0.1216 0.6197 0.071 Uiso 1 1 calc R
C15 C 0.7390(5) 0.0510(3) 0.6872(6) 0.0525(16) Uani 1 1 d .
C16 C 0.8194(5) 0.0301(2) 0.8069(7) 0.0697(19) Uani 1 1 d .
H17 H 0.8488 -0.0067 0.8051 0.084 Uiso 1 1 calc R
C17 C 0.8557(5) 0.0655(3) 0.9305(7) 0.072(2) Uani 1 1 d .
H18 H 0.9133 0.0513 1.0095 0.086 Uiso 1 1 calc R
C18 C 0.6932(5) 0.0133(3) 0.5487(6) 0.079(2) Uani 1 1 d .
H12A H 0.6927 -0.0255 0.5845 0.095 Uiso 1 1 calc R
H12B H 0.6072 0.0235 0.5121 0.095 Uiso 1 1 calc R
C19 C 0.7689(5) 0.0170(3) 0.4189(6) 0.086(2) Uani 1 1 d .
H11A H 0.8553 0.0078 0.4565 0.104 Uiso 1 1 calc R
H11B H 0.7676 0.0556 0.3818 0.104 Uiso 1 1 calc R
H3 H 0.537(4) 0.2108(19) 0.081(5) 0.044(19) Uiso 1 1 d .
H4 H 0.479(4) 0.156(2) 0.072(5) 0.06(2) Uiso 1 1 d .

loop_
_atom_site_aniso_label
_atom_site_aniso_U_11
_atom_site_aniso_U_22
_atom_site_aniso_U_33
_atom_site_aniso_U_23
_atom_site_aniso_U_13
_atom_site_aniso_U_12
Cl1 0.0441(8) 0.0522(10) 0.0529(8) 0.0038(8) 0.0089(6) -0.0146(8)
S1 0.0341(8) 0.0417(10) 0.0515(9) -0.0039(8) 0.0050(7) -0.0088(8)
S2 0.0309(7) 0.0528(10) 0.0397(8) -0.0018(7) 0.0024(6) 0.0030(8)
O1 0.049(2) 0.032(2) 0.077(3) -0.014(2) 0.0052(19) 0.0015(19)
O2 0.051(2) 0.061(3) 0.044(2) -0.0052(19) 0.0084(16) -0.021(2)
O3 0.0313(19) 0.070(2) 0.046(2) -0.0095(17) -0.0011(15) -0.0025(16)
O4 0.042(2) 0.0534(16) 0.060(2) 0.0072(17) -0.0009(17) 0.0140(18)
N1 0.033(3) 0.039(3) 0.053(3) -0.015(2) -0.002(2) -0.003(2)
N2 0.033(3) 0.039(3) 0.080(3) 0.006(2) 0.005(2) 0.007(2)
N3 0.048(3) 0.057(4) 0.042(3) -0.004(3) 0.010(2) 0.001(3)
C1 0.034(3) 0.057(5) 0.065(4) -0.011(3) 0.006(3) 0.006(3)
C2 0.024(3) 0.038(4) 0.040(3) -0.005(3) -0.003(2) -0.001(3)
C3 0.025(3) 0.033(4) 0.039(3) 0.001(3) 0.001(2) -0.003(3)
C4 0.041(3) 0.024(3) 0.039(3) 0.002(2) -0.001(2) -0.001(3)
C5 0.028(3) 0.036(4) 0.035(3) -0.001(3) -0.003(2) 0.001(3)
C6 0.031(3) 0.036(4) 0.033(3) -0.003(3) -0.002(2) -0.011(3)
C7 0.035(3) 0.035(4) 0.041(3) 0.004(3) -0.001(2) 0.000(3)
N4 0.108(5) 0.054(4) 0.049(3) -0.007(3) -0.007(3) -0.015(4)
N5 0.052(3) 0.057(4) 0.059(3) -0.019(3) -0.005(2) 0.005(3)
C8 0.108(6) 0.051(5) 0.063(5) -0.007(4) 0.022(4) 0.001(4)
C9 0.069(5) 0.081(6) 0.052(4) -0.006(4) 0.004(3) -0.002(4)
C10 0.067(5) 0.057(5) 0.052(4) -0.009(3) 0.009(4) -0.027(4)
C11 0.083(5) 0.073(5) 0.057(4) -0.027(4) 0.005(4) -0.006(4)
C12 0.092(6) 0.063(5) 0.063(5) 0.002(4) -0.010(4) -0.014(5)
C13 0.054(4) 0.031(4) 0.068(4) -0.002(4) 0.000(3) -0.001(3)
C14 0.055(4) 0.068(5) 0.052(4) 0.004(4) -0.008(3) 0.012(4)
C15 0.044(4) 0.063(5) 0.050(4) -0.008(4) 0.005(3) 0.002(4)
C16 0.090(5) 0.051(5) 0.064(4) -0.020(4) -0.011(4) 0.027(4)
C17 0.070(4) 0.073(6) 0.069(5) -0.015(4) -0.013(3) 0.024(4)
C18 0.088(5) 0.085(6) 0.063(4) -0.023(4) -0.003(4) -0.020(4)
C19 0.069(5) 0.133(7) 0.059(4) -0.030(4) 0.018(3) -0.047(4)

loop_
_atom_type_symbol
_atom_type_description
_atom_type_scat_dispersion_real
_atom_type_scat_dispersion_imag
_atom_type_scat_source
C C 0.0033 0.0016 'International Tables Vol C Tables 4.2.6.8 and 6.1.1.4'
H H 0.0000 0.0000 'International Tables Vol C Tables 4.2.6.8 and 6.1.1.4'
Cl Cl 0.1484 0.1585 'International Tables Vol C Tables 4.2.6.8 and 6.1.1.4'
N N 0.0061 0.0033 'International Tables Vol C Tables 4.2.6.8 and 6.1.1.4'
O O 0.0106 0.0060 'International Tables Vol C Tables 4.2.6.8 and 6.1.1.4'
S S 0.1246 0.1234 'International Tables Vol C Tables 4.2.6.8 and 6.1.1.4'

loop_
_geom_angle_atom_site_label_1
_geom_angle_atom_site_label_2
_geom_angle_atom_site_label_3
_geom_angle
O1 S1 O2 118.3(2)
O1 S1 N1 108.3(2)
O2 S1 N1 108.7(2)
O1 S1 C3 109.7(2)
O2 S1 C3 108.1(2)
N1 S1 C3 102.7(2)
O4 S2 O3 118.8(2)
O4 S2 N3 107.2(3)
O3 S2 N3 107.8(3)
O4 S2 C5 106.3(2)
O3 S2 C5 109.1(2)
N3 S2 C5 107.1(2)
C1 N1 S1 114.1(3)
C1 N1 H1 115.6
S1 N1 H1 115.7
C2 N2 C1 123.3(4)
C2 N2 H2 119.0
C1 N2 H2 116.5
S2 N3 H3 117(3)
S2 N3 H4 112(3)
H3 N3 H4 112(5)
N2 C1 N1 111.5(4)
N2 C1 H1A 109.3
N1 C1 H1A 109.3
N2 C1 H1B 109.3
N1 C1 H1B 109.3
H1A C1 H1B 108.0
N2 C2 C7 120.4(5)
N2 C2 C3 122.0(4)
C7 C2 C3 117.5(4)
C4 C3 C2 120.6(4)
C4 C3 S1 120.0(4)
C2 C3 S1 119.3(3)
C3 C4 C5 121.2(4)
C3 C4 H8 119.4
C5 C4 H8 119.4
C6 C5 C4 117.5(4)
C6 C5 S2 123.7(4)
C4 C5 S2 118.6(4)
C7 C6 C5 122.4(5)
C7 C6 Cl1 116.7(4)
C5 C6 Cl1 120.9(4)
C6 C7 C2 120.7(5)
C6 C7 H6 119.7
C2 C7 H6 119.7
C12 N4 C8 116.5(6)
C17 N5 C13 114.9(5)
N4 C8 C9 123.0(6)
N4 C8 H13 118.5
C9 C8 H13 118.5
C10 C9 C8 120.6(6)
C10 C9 H12 119.7
C8 C9 H12 119.7
C9 C10 C11 116.4(6)
C9 C10 C19 123.2(6)
C11 C10 C19 120.4(6)
C10 C11 C12 119.6(6)
C10 C11 H15 120.2
C12 C11 H15 120.2
N4 C12 C11 123.9(6)
N4 C12 H14 118.0
C11 C12 H14 118.0
N5 C13 C14 123.7(5)
N5 C13 H9 118.1
C14 C13 H9 118.1
C13 C14 C15 119.3(5)
C13 C14 H10 120.3
C15 C14 H10 120.3
C16 C15 C14 117.9(5)
C16 C15 C18 120.0(6)
C14 C15 C18 122.1(6)
C15 C16 C17 117.6(6)
C15 C16 H17 121.2
C17 C16 H17 121.2
N5 C17 C16 126.5(5)
N5 C17 H18 116.8
C16 C17 H18 116.8
C19 C18 C15 113.7(5)
C19 C18 H12A 108.8
C15 C18 H12A 108.8
C19 C18 H12B 108.8
C15 C18 H12B 108.8
H12A C18 H12B 107.7
C18 C19 C10 114.7(5)
C18 C19 H11A 108.6
C10 C19 H11A 108.6
C18 C19 H11B 108.6
C10 C19 H11B 108.6
H11A C19 H11B 107.6

loop_
_geom_bond_atom_site_label_1
_geom_bond_atom_site_label_2
_geom_bond_distance
Cl1 C6 1.746(5)
S1 O1 1.427(3)
S1 O2 1.434(3)
S1 N1 1.606(4)
S1 C3 1.746(5)
S2 O4 1.428(3)
S2 O3 1.439(3)
S2 N3 1.604(5)
S2 C5 1.770(4)
N1 C1 1.456(6)
N1 H1 1.0071
N2 C2 1.358(5)
N2 C1 1.448(5)
N2 H2 0.8540
N3 H3 0.88(4)
N3 H4 0.85(4)
C1 H1A 0.9700
C1 H1B 0.9700
C2 C7 1.393(6)
C2 C3 1.409(6)
C3 C4 1.383(5)
C4 C5 1.387(5)
C4 H8 0.9300
C5 C6 1.385(6)
C6 C7 1.367(5)
C7 H6 0.9300
N4 C12 1.307(7)
N4 C8 1.330(7)
N5 C17 1.315(6)
N5 C13 1.328(5)
C8 C9 1.385(7)
C8 H13 0.9300
C9 C10 1.355(7)
C9 H12 0.9300
C10 C11 1.379(7)
C10 C19 1.515(7)
C11 C12 1.385(7)
C11 H15 0.9300
C12 H14 0.9300
C13 C14 1.375(6)
C13 H9 0.9300
C14 C15 1.383(7)
C14 H10 0.9300
C15 C16 1.361(6)
C15 C18 1.526(6)
C16 C17 1.376(7)
C16 H17 0.9300
C17 H18 0.9300
C18 C19 1.441(7)
C18 H12A 0.9700
C18 H12B 0.9700
C19 H11A 0.9700
C19 H11B 0.9700

loop_
_geom_torsion_atom_site_label_1
_geom_torsion_atom_site_label_2
_geom_torsion_atom_site_label_3
_geom_torsion_atom_site_label_4
_geom_torsion
O1 S1 N1 C1 -165.9(3)
O2 S1 N1 C1 64.4(4)
C3 S1 N1 C1 -49.9(4)
C2 N2 C1 N1 -38.3(6)
S1 N1 C1 N2 61.0(5)
C1 N2 C2 C7 -173.2(4)
C1 N2 C2 C3 8.7(7)
N2 C2 C3 C4 175.2(4)
C7 C2 C3 C4 -2.9(7)
N2 C2 C3 S1 -1.5(6)
C7 C2 C3 S1 -179.6(3)
O1 S1 C3 C4 -40.9(4)
O2 S1 C3 C4 89.3(4)
N1 S1 C3 C4 -155.9(3)
O1 S1 C3 C2 135.8(4)
O2 S1 C3 C2 -93.9(4)
N1 S1 C3 C2 20.9(4)
C2 C3 C4 C5 3.1(7)
S1 C3 C4 C5 179.8(3)
C3 C4 C5 C6 -1.2(6)
C3 C4 C5 S2 -176.9(3)
O4 S2 C5 C6 179.4(4)
O3 S2 C5 C6 50.1(4)
N3 S2 C5 C6 -66.2(5)
O4 S2 C5 C4 -5.3(4)
O3 S2 C5 C4 -134.5(3)
N3 S2 C5 C4 109.1(4)
C4 C5 C6 C7 -0.8(7)
S2 C5 C6 C7 174.6(3)
C4 C5 C6 Cl1 -179.5(3)
S2 C5 C6 Cl1 -4.1(6)
C5 C6 C7 C2 0.9(7)
Cl1 C6 C7 C2 179.7(3)
N2 C2 C7 C6 -177.2(4)
C3 C2 C7 C6 0.9(6)
C12 N4 C8 C9 1.9(9)
N4 C8 C9 C10 -3.0(10)
C8 C9 C10 C11 1.6(9)
C8 C9 C10 C19 -178.8(5)
C9 C10 C11 C12 0.4(9)
C19 C10 C11 C12 -179.2(6)
C8 N4 C12 C11 0.3(10)
C10 C11 C12 N4 -1.5(10)
C17 N5 C13 C14 -0.3(8)
N5 C13 C14 C15 1.4(8)
C13 C14 C15 C16 -0.5(8)
C13 C14 C15 C18 176.8(5)
C14 C15 C16 C17 -1.2(8)
C18 C15 C16 C17 -178.6(5)
C13 N5 C17 C16 -1.7(9)
C15 C16 C17 N5 2.5(10)
C16 C15 C18 C19 -93.0(7)
C14 C15 C18 C19 89.8(7)
C15 C18 C19 C10 178.5(5)
C9 C10 C19 C18 -129.1(7)
C11 C10 C19 C18 50.5(8)
